data_2223342
loop_
_publ_author_name
'Naveenkumar, H. S.'
'Sadikun, Amirin'
'Ibrahim, Pazilah'
'Loh, Wan-Sin'
'Fun, Hoong-Kun'

_publ_section_title
;
 (<i>E</i>)-<i>N</i>'-(3-Benzyloxy-4-methoxybenzylidene)isonicotinohydrazide
;
_journal_coeditor_code CI2917
_journal_issue 10
_journal_name_full 'Acta Crystallographica Section E'
_journal_page_first o2540
_journal_page_last o2541
_journal_paper_doi 10.1107/S1600536809037921
_journal_volume 65
_journal_year 2009
_chemical_formula_iupac 'C21 H19 N3 O3'
_chemical_formula_moiety 'C21 H19 N3 O3'
_chemical_formula_sum 'C21 H19 N3 O3'
_chemical_formula_weight 361.39
_chemical_name_systematic
;
(<i>E</i>)-<i>N</i>'-(3-Benzyloxy-4-methoxybenzylidene)isonicotinohydrazide
;
_space_group_IT_number 14
_symmetry_cell_setting monoclinic
_symmetry_space_group_name_Hall '-P 2ybc'
_symmetry_space_group_name_H-M 'P 1 21/c 1'
_atom_sites_solution_hydrogens geom
_atom_sites_solution_primary direct
_atom_sites_solution_secondary difmap
_audit_creation_method SHELXL-97
_cell_angle_alpha 90.00
_cell_angle_beta 93.436(2)
_cell_angle_gamma 90.00
_cell_formula_units_Z 4
_cell_length_a 18.3930(6)
_cell_length_b 11.5574(4)
_cell_length_c 8.3508(3)
_cell_measurement_reflns_used 4601
_cell_measurement_temperature 100
_cell_measurement_theta_max 32.08
_cell_measurement_theta_min 2.83
_cell_volume 1771.98(11)
_computing_cell_refinement 'SAINT (Bruker, 2005)'
_computing_data_collection 'APEX2 (Bruker, 2005)'
_computing_data_reduction 'SAINT (Bruker, 2005)'
_computing_molecular_graphics 'SHELXTL (Sheldrick, 2008)'
_computing_publication_material
;
SHELXTL (Sheldrick, 2008) and PLATON (Spek, 2009)
;
_computing_structure_refinement 'SHELXTL (Sheldrick, 2008)'
_computing_structure_solution 'SHELXTL (Sheldrick, 2008)'
_diffrn_ambient_temperature 100
_diffrn_measured_fraction_theta_full 0.992
_diffrn_measured_fraction_theta_max 0.992
_diffrn_measurement_device_type
;
Bruker SMART APEXII CCD area-detector
;
_diffrn_measurement_method '\f and \w'
_diffrn_radiation_monochromator graphite
_diffrn_radiation_source 'fine-focus sealed tube'
_diffrn_radiation_type MoK\a
_diffrn_radiation_wavelength 0.71073
_diffrn_reflns_av_R_equivalents 0.0606
_diffrn_reflns_av_sigmaI/netI 0.0720
_diffrn_reflns_limit_h_max 27
_diffrn_reflns_limit_h_min -26
_diffrn_reflns_limit_k_max 17
_diffrn_reflns_limit_k_min -15
_diffrn_reflns_limit_l_max 12
_diffrn_reflns_limit_l_min -12
_diffrn_reflns_number 27863
_diffrn_reflns_theta_full 32.62
_diffrn_reflns_theta_max 32.62
_diffrn_reflns_theta_min 1.11
_diffrn_standards_number 0
_exptl_absorpt_coefficient_mu 0.092
_exptl_absorpt_correction_T_max 0.9916
_exptl_absorpt_correction_T_min 0.9373
_exptl_absorpt_correction_type multi-scan
_exptl_absorpt_process_details '(<i>SADABS</i>; Bruker, 2005)'
_exptl_crystal_colour yellow
_exptl_crystal_density_diffrn 1.355
_exptl_crystal_density_method 'not measured'
_exptl_crystal_description Needle
_exptl_crystal_F_000 760
_exptl_crystal_size_max 0.71
_exptl_crystal_size_mid 0.13
_exptl_crystal_size_min 0.09
_refine_diff_density_max 0.367
_refine_diff_density_min -0.279
_refine_ls_extinction_method none
_refine_ls_goodness_of_fit_ref 1.056
_refine_ls_hydrogen_treatment mixed
_refine_ls_matrix_type full
_refine_ls_number_parameters 249
_refine_ls_number_reflns 6433
_refine_ls_number_restraints 0
_refine_ls_restrained_S_all 1.056
_refine_ls_R_factor_all 0.1106
_refine_ls_R_factor_gt 0.0600
_refine_ls_shift/su_max 0.001
_refine_ls_shift/su_mean 0.000
_refine_ls_structure_factor_coef Fsqd
_refine_ls_weighting_details 'calc w=1/[\s^2^(Fo^2^)+(0.0618P)^2^] where P=(Fo^2^+2Fc^2^)/3'
_refine_ls_weighting_scheme calc
_refine_ls_wR_factor_gt 0.1270
_refine_ls_wR_factor_ref 0.1451
_reflns_number_gt 3841
_reflns_number_total 6434
_reflns_threshold_expression I>2\s(I)
_cod_data_source_file ci2917.cif
_cod_data_source_block I
_cod_depositor_comments
;
The following automatic conversions were performed:
'_symmetry_cell_setting' value 'Monoclinic' changed to 'monoclinic'
according to '/home/saulius/struct/CIF-dictionaries/cif_core.dic'
dictionary named 'cif_core.dic' version 2.4.1 from 2010-06-29.

Automatic conversion script
Id: cif_fix_enum 1527 2010-12-29 10:47:43Z saulius 

The following automatic conversions were performed:

'_symmetry_cell_setting' value 'Monoclinic' changed to 'monoclinic'
according to /home/saulius/struct/CIF-dictionaries/cif_core.dic
dictionary named 'cif_core.dic' version 2.4.1 from 2010-06-29.

Automatic conversion script
Id: cif_fix_values 1715 2011-07-08 13:25:40Z adriana 
;
_cod_original_sg_symbol_H-M 'P 21/c'
_cod_database_code 2223342
_cod_database_fobs_code 2223342

loop_
_symmetry_equiv_pos_as_xyz
'x, y, z'
'-x, y+1/2, -z+1/2'
'-x, -y, -z'
'x, -y-1/2, z-1/2'

loop_
_atom_site_type_symbol
_atom_site_label
_atom_site_fract_x
_atom_site_fract_y
_atom_site_fract_z
_atom_site_U_iso_or_equiv
_atom_site_adp_type
_atom_site_calc_flag
_atom_site_refinement_flags
_atom_site_occupancy
_atom_site_disorder_assembly
_atom_site_disorder_group
O O1 0.34254(5) 0.51645(9) 0.11366(12) 0.0270(2) Uani d . 1 . .
O O2 0.17576(5) 0.99561(8) 0.38579(11) 0.0206(2) Uani d . 1 . .
O O3 0.17536(5) 1.19805(8) 0.25594(11) 0.0221(2) Uani d . 1 . .
N N1 0.49029(7) 0.30387(11) -0.27715(14) 0.0258(3) Uani d . 1 . .
N N2 0.38144(6) 0.66534(10) -0.03723(14) 0.0205(3) Uani d . 1 . .
N N3 0.34440(6) 0.74619(10) 0.04977(13) 0.0205(3) Uani d . 1 . .
C C1 0.46166(7) 0.50212(12) -0.22030(17) 0.0228(3) Uani d . 1 . .
H H1A 0.4687 0.5799 -0.2432 0.027 Uiso calc R 1 . .
C C2 0.49753(8) 0.41733(13) -0.30194(17) 0.0239(3) Uani d . 1 . .
H H2A 0.5287 0.4409 -0.3792 0.029 Uiso calc R 1 . .
C C3 0.44347(8) 0.27391(13) -0.16720(19) 0.0310(4) Uani d . 1 . .
H H3A 0.4361 0.1955 -0.1492 0.037 Uiso calc R 1 . .
C C4 0.40545(8) 0.35211(13) -0.07883(18) 0.0265(3) Uani d . 1 . .
H H4A 0.3738 0.3263 -0.0037 0.032 Uiso calc R 1 . .
C C5 0.41511(7) 0.46942(12) -0.10385(15) 0.0182(3) Uani d . 1 . .
C C6 0.37626(7) 0.55180(12) 0.00140(16) 0.0190(3) Uani d . 1 . .
C C7 0.33453(7) 0.84479(12) -0.02067(16) 0.0192(3) Uani d . 1 . .
H H7A 0.3528 0.8565 -0.1209 0.023 Uiso calc R 1 . .
C C8 0.29549(7) 0.93788(12) 0.05350(16) 0.0185(3) Uani d . 1 . .
C C9 0.29436(7) 1.04692(12) -0.01554(16) 0.0205(3) Uani d . 1 . .
H H9A 0.3198 1.0602 -0.1068 0.025 Uiso calc R 1 . .
C C10 0.25541(7) 1.13699(12) 0.05066(16) 0.0211(3) Uani d . 1 . .
H H10A 0.2556 1.2102 0.0044 0.025 Uiso calc R 1 . .
C C11 0.21677(7) 1.11759(11) 0.18421(16) 0.0182(3) Uani d . 1 . .
C C12 0.21699(7) 1.00623(11) 0.25633(15) 0.0173(3) Uani d . 1 . .
C C13 0.25588(7) 0.91782(12) 0.18985(16) 0.0186(3) Uani d . 1 . .
H H13A 0.2559 0.8445 0.2356 0.022 Uiso calc R 1 . .
C C14 0.16762(8) 0.88010(12) 0.44760(18) 0.0246(3) Uani d . 1 . .
H H14A 0.2148 0.8492 0.4839 0.030 Uiso calc R 1 . .
H H14B 0.1466 0.8299 0.3641 0.030 Uiso calc R 1 . .
C C15 0.11900(7) 0.88528(11) 0.58412(17) 0.0197(3) Uani d . 1 . .
C C16 0.14817(8) 0.90316(12) 0.73981(18) 0.0255(3) Uani d . 1 . .
H H16A 0.1983 0.9111 0.7585 0.031 Uiso calc R 1 . .
C C17 0.10355(9) 0.90916(13) 0.86672(18) 0.0312(4) Uani d . 1 . .
H H17A 0.1236 0.9215 0.9702 0.037 Uiso calc R 1 . .
C C18 0.02901(9) 0.89689(13) 0.83993(19) 0.0312(4) Uani d . 1 . .
H H18A -0.0011 0.9007 0.9254 0.037 Uiso calc R 1 . .
C C19 -0.00072(8) 0.87894(13) 0.6859(2) 0.0318(4) Uani d . 1 . .
H H19A -0.0508 0.8707 0.6677 0.038 Uiso calc R 1 . .
C C20 0.04401(8) 0.87320(13) 0.55915(18) 0.0260(3) Uani d . 1 . .
H H20A 0.0237 0.8611 0.4558 0.031 Uiso calc R 1 . .
C C21 0.16494(9) 1.30698(12) 0.17427(18) 0.0280(3) Uani d . 1 . .
H H21A 0.1321 1.3542 0.2310 0.042 Uiso calc R 1 . .
H H21B 0.1449 1.2936 0.0671 0.042 Uiso calc R 1 . .
H H21C 0.2109 1.3459 0.1703 0.042 Uiso calc R 1 . .
H H1N2 0.4037(9) 0.6892(16) -0.122(2) 0.046(5) Uiso d . 1 . .

loop_
_atom_site_aniso_label
_atom_site_aniso_U_11
_atom_site_aniso_U_22
_atom_site_aniso_U_33
_atom_site_aniso_U_12
_atom_site_aniso_U_13
_atom_site_aniso_U_23
O1 0.0320(5) 0.0276(6) 0.0229(5) 0.0005(5) 0.0133(5) 0.0027(4)
O2 0.0252(5) 0.0174(5) 0.0203(5) 0.0004(4) 0.0108(4) 0.0016(4)
O3 0.0297(5) 0.0164(5) 0.0210(5) 0.0043(4) 0.0079(4) 0.0011(4)
N1 0.0284(6) 0.0237(6) 0.0258(6) 0.0024(5) 0.0045(5) -0.0026(5)
N2 0.0244(6) 0.0200(6) 0.0179(6) 0.0025(5) 0.0094(5) -0.0010(5)
N3 0.0211(6) 0.0210(6) 0.0201(6) 0.0020(5) 0.0076(5) -0.0033(5)
C1 0.0271(7) 0.0185(7) 0.0236(7) 0.0026(6) 0.0083(6) 0.0020(6)
C2 0.0248(7) 0.0265(8) 0.0212(7) 0.0042(6) 0.0084(6) 0.0012(6)
C3 0.0362(8) 0.0188(7) 0.0390(9) -0.0011(7) 0.0123(7) 0.0000(6)
C4 0.0271(7) 0.0220(7) 0.0315(8) 0.0000(6) 0.0113(6) 0.0032(6)
C5 0.0181(6) 0.0211(7) 0.0156(6) 0.0020(5) 0.0036(5) 0.0004(5)
C6 0.0187(6) 0.0204(7) 0.0183(7) 0.0007(5) 0.0038(5) 0.0006(5)
C7 0.0183(6) 0.0223(7) 0.0178(6) -0.0007(5) 0.0062(5) -0.0009(5)
C8 0.0171(6) 0.0206(7) 0.0180(6) -0.0010(5) 0.0034(5) -0.0020(5)
C9 0.0217(7) 0.0224(7) 0.0180(7) -0.0013(6) 0.0060(5) 0.0009(5)
C10 0.0247(7) 0.0182(7) 0.0207(7) -0.0007(6) 0.0034(6) 0.0023(5)
C11 0.0200(6) 0.0174(6) 0.0175(6) 0.0003(5) 0.0027(5) -0.0021(5)
C12 0.0172(6) 0.0187(6) 0.0163(6) -0.0020(5) 0.0049(5) -0.0011(5)
C13 0.0193(6) 0.0178(6) 0.0190(7) -0.0001(5) 0.0043(5) 0.0011(5)
C14 0.0287(7) 0.0166(7) 0.0301(8) 0.0018(6) 0.0139(6) 0.0041(6)
C15 0.0236(7) 0.0142(6) 0.0221(7) 0.0016(5) 0.0084(6) 0.0016(5)
C16 0.0274(7) 0.0196(7) 0.0294(8) -0.0022(6) -0.0005(6) 0.0015(6)
C17 0.0507(10) 0.0242(8) 0.0188(7) 0.0000(7) 0.0031(7) -0.0011(6)
C18 0.0440(9) 0.0239(8) 0.0280(8) 0.0008(7) 0.0208(7) 0.0000(6)
C19 0.0238(7) 0.0328(9) 0.0401(10) -0.0015(6) 0.0126(7) -0.0020(7)
C20 0.0251(7) 0.0315(8) 0.0217(7) 0.0011(6) 0.0048(6) -0.0015(6)
C21 0.0405(9) 0.0181(7) 0.0260(8) 0.0074(6) 0.0074(7) 0.0032(6)

loop_
_atom_type_symbol
_atom_type_description
_atom_type_scat_dispersion_real
_atom_type_scat_dispersion_imag
_atom_type_scat_source
C C 0.0033 0.0016 'International Tables Vol C Tables 4.2.6.8 and 6.1.1.4'
H H 0.0000 0.0000 'International Tables Vol C Tables 4.2.6.8 and 6.1.1.4'
N N 0.0061 0.0033 'International Tables Vol C Tables 4.2.6.8 and 6.1.1.4'
O O 0.0106 0.0060 'International Tables Vol C Tables 4.2.6.8 and 6.1.1.4'

loop_
_geom_angle_atom_site_label_1
_geom_angle_atom_site_label_2
_geom_angle_atom_site_label_3
_geom_angle_site_symmetry_1
_geom_angle_site_symmetry_3
_geom_angle
_geom_angle_publ_flag
C12 O2 C14 . . 116.22(10) ?
C11 O3 C21 . . 116.78(10) ?
C2 N1 C3 . . 115.70(13) ?
C6 N2 N3 . . 118.92(12) ?
C6 N2 H1N2 . . 122.3(12) ?
N3 N2 H1N2 . . 118.4(12) ?
C7 N3 N2 . . 114.60(11) ?
C2 C1 C5 . . 119.03(13) ?
C2 C1 H1A . . 120.5 ?
C5 C1 H1A . . 120.5 ?
N1 C2 C1 . . 124.35(14) ?
N1 C2 H2A . . 117.8 ?
C1 C2 H2A . . 117.8 ?
N1 C3 C4 . . 124.23(14) ?
N1 C3 H3A . . 117.9 ?
C4 C3 H3A . . 117.9 ?
C3 C4 C5 . . 119.06(14) ?
C3 C4 H4A . . 120.5 ?
C5 C4 H4A . . 120.5 ?
C4 C5 C1 . . 117.58(13) ?
C4 C5 C6 . . 117.49(12) ?
C1 C5 C6 . . 124.89(13) ?
O1 C6 N2 . . 123.42(13) ?
O1 C6 C5 . . 121.06(13) ?
N2 C6 C5 . . 115.52(12) ?
N3 C7 C8 . . 121.29(12) ?
N3 C7 H7A . . 119.4 ?
C8 C7 H7A . . 119.4 ?
C9 C8 C13 . . 119.41(12) ?
C9 C8 C7 . . 119.45(12) ?
C13 C8 C7 . . 121.07(12) ?
C8 C9 C10 . . 120.56(13) ?
C8 C9 H9A . . 119.7 ?
C10 C9 H9A . . 119.7 ?
C11 C10 C9 . . 120.10(13) ?
C11 C10 H10A . . 120.0 ?
C9 C10 H10A . . 120.0 ?
O3 C11 C10 . . 125.04(12) ?
O3 C11 C12 . . 114.78(11) ?
C10 C11 C12 . . 120.17(12) ?
O2 C12 C13 . . 125.30(12) ?
O2 C12 C11 . . 115.49(11) ?
C13 C12 C11 . . 119.18(12) ?
C12 C13 C8 . . 120.56(12) ?
C12 C13 H13A . . 119.7 ?
C8 C13 H13A . . 119.7 ?
O2 C14 C15 . . 108.43(11) ?
O2 C14 H14A . . 110.0 ?
C15 C14 H14A . . 110.0 ?
O2 C14 H14B . . 110.0 ?
C15 C14 H14B . . 110.0 ?
H14A C14 H14B . . 108.4 ?
C20 C15 C16 . . 118.60(13) ?
C20 C15 C14 . . 121.09(13) ?
C16 C15 C14 . . 120.30(13) ?
C17 C16 C15 . . 120.72(14) ?
C17 C16 H16A . . 119.6 ?
C15 C16 H16A . . 119.6 ?
C16 C17 C18 . . 119.99(14) ?
C16 C17 H17A . . 120.0 ?
C18 C17 H17A . . 120.0 ?
C19 C18 C17 . . 119.91(15) ?
C19 C18 H18A . . 120.0 ?
C17 C18 H18A . . 120.0 ?
C20 C19 C18 . . 119.98(14) ?
C20 C19 H19A . . 120.0 ?
C18 C19 H19A . . 120.0 ?
C19 C20 C15 . . 120.79(14) ?
C19 C20 H20A . . 119.6 ?
C15 C20 H20A . . 119.6 ?
O3 C21 H21A . . 109.5 ?
O3 C21 H21B . . 109.5 ?
H21A C21 H21B . . 109.5 ?
O3 C21 H21C . . 109.5 ?
H21A C21 H21C . . 109.5 ?
H21B C21 H21C . . 109.5 ?

loop_
_geom_bond_atom_site_label_1
_geom_bond_atom_site_label_2
_geom_bond_site_symmetry_2
_geom_bond_distance
_geom_bond_publ_flag
O1 C6 . 1.2249(16) ?
O2 C12 . 1.3628(16) ?
O2 C14 . 1.4423(16) ?
O3 C11 . 1.3633(16) ?
O3 C21 . 1.4391(16) ?
N1 C2 . 1.3354(19) ?
N1 C3 . 1.3414(19) ?
N2 C6 . 1.3560(18) ?
N2 N3 . 1.3871(16) ?
N2 H1N2 . 0.885(18) ?
N3 C7 . 1.2902(17) ?
C1 C2 . 1.3836(19) ?
C1 C5 . 1.3861(19) ?
C1 H1A . 0.93 ?
C2 H2A . 0.93 ?
C3 C4 . 1.383(2) ?
C3 H3A . 0.93 ?
C4 C5 . 1.3849(19) ?
C4 H4A . 0.93 ?
C5 C6 . 1.5049(19) ?
C7 C8 . 1.4527(19) ?
C7 H7A . 0.93 ?
C8 C9 . 1.3855(19) ?
C8 C13 . 1.4072(18) ?
C9 C10 . 1.3964(19) ?
C9 H9A . 0.93 ?
C10 C11 . 1.3763(19) ?
C10 H10A . 0.93 ?
C11 C12 . 1.4208(18) ?
C12 C13 . 1.3826(18) ?
C13 H13A . 0.93 ?
C14 C15 . 1.492(2) ?
C14 H14A . 0.97 ?
C14 H14B . 0.97 ?
C15 C20 . 1.390(2) ?
C15 C16 . 1.392(2) ?
C16 C17 . 1.380(2) ?
C16 H16A . 0.93 ?
C17 C18 . 1.383(2) ?
C17 H17A . 0.93 ?
C18 C19 . 1.383(2) ?
C18 H18A . 0.93 ?
C19 C20 . 1.380(2) ?
C19 H19A . 0.93 ?
C20 H20A . 0.93 ?
C21 H21A . 0.96 ?
C21 H21B . 0.96 ?
C21 H21C . 0.96 ?

loop_
_geom_hbond_atom_site_label_D
_geom_hbond_atom_site_label_H
_geom_hbond_atom_site_label_A
_geom_hbond_site_symmetry_A
_geom_hbond_distance_DH
_geom_hbond_distance_HA
_geom_hbond_distance_DA
_geom_hbond_angle_DHA
_geom_hbond_publ_flag
N2 H1N2 N1 2_654 0.88(2) 2.54(2) 3.3122(17) 146.0(10) yes
C9 H9A O1 4_575 0.93 2.55 3.3524(17) 144 yes
C19 H19A O3 3_576 0.93 2.54 3.3960(17) 153 yes
C17 H17A Cg1 1_556 0.93 2.93 3.6694(17) 137 yes

loop_
_geom_torsion_atom_site_label_1
_geom_torsion_atom_site_label_2
_geom_torsion_atom_site_label_3
_geom_torsion_atom_site_label_4
_geom_torsion_site_symmetry_1
_geom_torsion_site_symmetry_2
_geom_torsion_site_symmetry_3
_geom_torsion_site_symmetry_4
_geom_torsion
_geom_torsion_publ_flag
C6 N2 N3 C7 . . . . -160.87(12) ?
C3 N1 C2 C1 . . . . 1.4(2) ?
C5 C1 C2 N1 . . . . 0.4(2) ?
C2 N1 C3 C4 . . . . -1.8(2) ?
N1 C3 C4 C5 . . . . 0.3(2) ?
C3 C4 C5 C1 . . . . 1.5(2) ?
C3 C4 C5 C6 . . . . -176.45(12) ?
C2 C1 C5 C4 . . . . -1.84(19) ?
C2 C1 C5 C6 . . . . 175.95(12) ?
N3 N2 C6 O1 . . . . -2.77(19) ?
N3 N2 C6 C5 . . . . 177.17(10) ?
C4 C5 C6 O1 . . . . 6.12(19) ?
C1 C5 C6 O1 . . . . -171.67(13) ?
C4 C5 C6 N2 . . . . -173.82(12) ?
C1 C5 C6 N2 . . . . 8.39(18) ?
N2 N3 C7 C8 . . . . 178.85(11) ?
N3 C7 C8 C9 . . . . 171.47(12) ?
N3 C7 C8 C13 . . . . -11.63(19) ?
C13 C8 C9 C10 . . . . 1.11(19) ?
C7 C8 C9 C10 . . . . 178.06(12) ?
C8 C9 C10 C11 . . . . -0.98(19) ?
C21 O3 C11 C10 . . . . 7.50(19) ?
C21 O3 C11 C12 . . . . -171.35(11) ?
C9 C10 C11 O3 . . . . -178.10(12) ?
C9 C10 C11 C12 . . . . 0.70(19) ?
C14 O2 C12 C13 . . . . -5.78(18) ?
C14 O2 C12 C11 . . . . 172.17(11) ?
O3 C11 C12 O2 . . . . 0.27(16) ?
C10 C11 C12 O2 . . . . -178.65(11) ?
O3 C11 C12 C13 . . . . 178.35(11) ?
C10 C11 C12 C13 . . . . -0.56(19) ?
O2 C12 C13 C8 . . . . 178.59(12) ?
C11 C12 C13 C8 . . . . 0.71(18) ?
C9 C8 C13 C12 . . . . -0.98(19) ?
C7 C8 C13 C12 . . . . -177.89(12) ?
C12 O2 C14 C15 . . . . -178.00(10) ?
O2 C14 C15 C20 . . . . 89.96(15) ?
O2 C14 C15 C16 . . . . -89.64(15) ?
C20 C15 C16 C17 . . . . -0.2(2) ?
C14 C15 C16 C17 . . . . 179.39(13) ?
C15 C16 C17 C18 . . . . 0.3(2) ?
C16 C17 C18 C19 . . . . -0.2(2) ?
C17 C18 C19 C20 . . . . 0.1(2) ?
C18 C19 C20 C15 . . . . 0.0(2) ?
C16 C15 C20 C19 . . . . 0.1(2) ?
C14 C15 C20 C19 . . . . -179.52(13) ?

loop_
_cod_related_entry_id
_cod_related_entry_database
_cod_related_entry_code
1 ChemSpider 22920371
